data_1548493
loop_
_publ_author_name
'Peng, Chengdong'
'Zhuang, Zewen'
'Yang, Huimin'
'Zhang, Guiyang'
'Fei, Honghan'

_publ_section_title
;
 Ultrastable, cationic three-dimensional lead bromide frameworks that
 intrinsically emit broadband white-light.
;
_journal_issue 6
_journal_name_full 'Chemical science'
_journal_page_first 1627
_journal_page_last 1633
_journal_paper_doi 10.1039/c7sc04118g
_journal_volume 9
_journal_year 2018
_chemical_formula_moiety 'C3 H4 Br Cl0 O2 Pb'
_chemical_formula_sum 'C3 H4 Br Cl0 O2 Pb'
_chemical_formula_weight 359.16
_space_group_IT_number 92
_space_group_name_Hall 'P 4abw 2nw'
_space_group_name_H-M_alt 'P 41 21 2'
_symmetry_cell_setting tetragonal
_symmetry_space_group_name_Hall 'P 4abw 2nw'
_symmetry_space_group_name_H-M 'P 41 21 2'
_atom_sites_solution_hydrogens geom
_atom_sites_solution_primary direct
_atom_sites_solution_secondary difmap
_audit_creation_method SHELXL-97
_audit_update_record
;
2017-09-20 deposited with the CCDC.
2017-12-19 downloaded from the CCDC.
;
_cell_angle_alpha 90.00
_cell_angle_beta 90.00
_cell_angle_gamma 90.00
_cell_formula_units_Z 8
_cell_length_a 9.0035(13)
_cell_length_b 9.0035(13)
_cell_length_c 14.390(2)
_cell_measurement_reflns_used 9872
_cell_measurement_temperature 296(2)
_cell_measurement_theta_max 27.47
_cell_measurement_theta_min 3.20
_cell_volume 1166.5(3)
_computing_cell_refinement 'Bruker SAINT'
_computing_data_collection 'Bruker APEX2'
_computing_data_reduction 'Bruker SAINT'
_computing_molecular_graphics 'Bruker SHELXTL'
_computing_publication_material 'Bruker SHELXTL'
_computing_structure_refinement 'SHELXL-97 (Sheldrick, 1997)'
_computing_structure_solution 'SHELXS-97 (Sheldrick, 1990)'
_diffrn_ambient_temperature 296(2)
_diffrn_measured_fraction_theta_full 0.991
_diffrn_measured_fraction_theta_max 0.991
_diffrn_measurement_device_type 'Bruker APEX-II CCD'
_diffrn_measurement_method '\f and \w scans'
_diffrn_radiation_monochromator graphite
_diffrn_radiation_source 'fine-focus sealed tube'
_diffrn_radiation_type MoK\a
_diffrn_radiation_wavelength 0.71073
_diffrn_reflns_av_R_equivalents 0.1545
_diffrn_reflns_av_sigmaI/netI 0.0516
_diffrn_reflns_limit_h_max 10
_diffrn_reflns_limit_h_min -10
_diffrn_reflns_limit_k_max 10
_diffrn_reflns_limit_k_min -10
_diffrn_reflns_limit_l_max 17
_diffrn_reflns_limit_l_min -17
_diffrn_reflns_number 12812
_diffrn_reflns_theta_full 24.99
_diffrn_reflns_theta_max 24.99
_diffrn_reflns_theta_min 4.74
_diffrn_standards_number 0
_exptl_absorpt_coefficient_mu 35.663
_exptl_absorpt_correction_T_max 0.0696
_exptl_absorpt_correction_T_min 0.0217
_exptl_absorpt_correction_type empirical
_exptl_crystal_colour clear
_exptl_crystal_density_diffrn 4.090
_exptl_crystal_density_method 'not measured'
_exptl_crystal_description bulk
_exptl_crystal_F_000 1240
_exptl_crystal_size_max 0.46
_exptl_crystal_size_mid 0.33
_exptl_crystal_size_min 0.16
_refine_diff_density_max 3.157
_refine_diff_density_min -2.664
_refine_diff_density_rms 0.465
_refine_ls_abs_structure_details 'Flack H D (1983), Acta Cryst. A39, 876-881'
_refine_ls_abs_structure_Flack 0.08(5)
_refine_ls_extinction_method SHELXL
_refine_ls_goodness_of_fit_ref 1.053
_refine_ls_hydrogen_treatment mixed
_refine_ls_matrix_type full
_refine_ls_number_parameters 45
_refine_ls_number_reflns 1026
_refine_ls_number_restraints 0
_refine_ls_restrained_S_all 1.053
_refine_ls_R_factor_all 0.0601
_refine_ls_R_factor_gt 0.0588
_refine_ls_shift/su_max 0.000
_refine_ls_shift/su_mean 0.000
_refine_ls_structure_factor_coef Fsqd
_refine_ls_weighting_details 'calc w=1/[\s^2^(Fo^2^)+(0.1078P)^2^+16.6752P] where P=(Fo^2^+2Fc^2^)/3'
_refine_ls_weighting_scheme calc
_refine_ls_wR_factor_gt 0.1522
_refine_ls_wR_factor_ref 0.1537
_reflns_number_gt 993
_reflns_number_total 1026
_reflns_threshold_expression >2sigma(I)
_cod_data_source_file c7sc04118g2.cif
_cod_data_source_block mo_170410a
_cod_depositor_comments
;
The following automatic conversions were performed:

'_symmetry_cell_setting' value 'Tetragonal' changed to 'tetragonal'
according to
/home/data/users/saulius/crontab/automatic-downloads/rss-feeds/RSC/lib/dictionaries/cif_core.dic
dictionary named 'cif_core.dic' version 2.4.2 from 2011-04-26.

Automatic conversion script
Id: cif_fix_values 4973 2017-02-22 13:04:09Z antanas 

 Adding full bibliography for 1548493--1548495.cif.
;
_cod_database_code 1548493

loop_
_symmetry_equiv_pos_as_xyz
'x, y, z'
'-x, -y, z+1/2'
'-y+1/2, x+1/2, z+1/4'
'y+1/2, -x+1/2, z+3/4'
'-x+1/2, y+1/2, -z+1/4'
'x+1/2, -y+1/2, -z+3/4'
'y, x, -z'
'-y, -x, -z+1/2'

loop_
_atom_site_label
_atom_site_type_symbol
_atom_site_fract_x
_atom_site_fract_y
_atom_site_fract_z
_atom_site_U_iso_or_equiv
_atom_site_adp_type
_atom_site_occupancy
_atom_site_symmetry_multiplicity
_atom_site_calc_flag
_atom_site_refinement_flags
Pb1 Pb 0.30217(8) 0.91932(9) 0.12921(5) 0.0365(4) Uani 1 1 d .
Br1 Br 0.1304(2) 1.1304(2) 0.0000 0.0382(7) Uani 1 2 d S
C1 C 0.459(2) 1.130(2) 0.2443(15) 0.035(4) Uiso 1 1 d .
O1 O 0.363(2) 1.175(2) 0.1895(11) 0.047(4) Uiso 1 1 d .
O2 O 0.0049(19) 0.508(2) 0.2505(12) 0.050(4) Uani 1 1 d .
C2 C 0.541(3) 1.240(3) 0.3057(16) 0.040(5) Uiso 1 1 d .
H2A H 0.5164 1.2198 0.3701 0.048 Uiso 1 1 calc R
H2B H 0.5060 1.3397 0.2915 0.048 Uiso 1 1 calc R
Br2 Br 0.0460(3) 0.9540(3) 0.2500 0.0528(9) Uani 1 2 d S
C3 C 0.713(3) 1.235(2) 0.2937(15) 0.038(5) Uiso 1 1 d .
H3A H 0.7577 1.2939 0.3425 0.045 Uiso 1 1 calc R
H3B H 0.7455 1.1332 0.3018 0.045 Uiso 1 1 calc R

loop_
_atom_site_aniso_label
_atom_site_aniso_U_11
_atom_site_aniso_U_22
_atom_site_aniso_U_33
_atom_site_aniso_U_23
_atom_site_aniso_U_13
_atom_site_aniso_U_12
Pb1 0.0355(5) 0.0337(5) 0.0403(5) 0.0048(4) -0.0028(4) -0.0031(3)
Br1 0.0346(9) 0.0346(9) 0.0453(16) 0.0073(9) -0.0073(9) -0.0037(11)
O2 0.028(9) 0.066(12) 0.056(9) -0.002(9) -0.001(8) 0.004(7)
Br2 0.0510(12) 0.0510(12) 0.0563(19) 0.0134(12) 0.0134(12) 0.0137(15)

loop_
_atom_type_symbol
_atom_type_description
_atom_type_scat_dispersion_real
_atom_type_scat_dispersion_imag
_atom_type_scat_source
C C 0.0033 0.0016 'International Tables Vol C Tables 4.2.6.8 and 6.1.1.4'
H H 0.0000 0.0000 'International Tables Vol C Tables 4.2.6.8 and 6.1.1.4'
O O 0.0106 0.0060 'International Tables Vol C Tables 4.2.6.8 and 6.1.1.4'
Cl Cl 0.1484 0.1585 'International Tables Vol C Tables 4.2.6.8 and 6.1.1.4'
Br Br -0.2901 2.4595 'International Tables Vol C Tables 4.2.6.8 and 6.1.1.4'
Pb Pb -3.3944 10.1111 'International Tables Vol C Tables 4.2.6.8 and 6.1.1.4'

loop_
_geom_angle_atom_site_label_1
_geom_angle_atom_site_label_2
_geom_angle_atom_site_label_3
_geom_angle
_geom_angle_site_symmetry_1
_geom_angle_site_symmetry_3
O1 Pb1 O2 51.0(6) . 8_665
O1 Pb1 O2 79.9(6) . 5
O2 Pb1 O2 87.6(4) 8_665 5
O1 Pb1 Br2 82.4(4) . .
O2 Pb1 Br2 95.6(4) 8_665 .
O2 Pb1 Br2 154.3(5) 5 .
O1 Pb1 Br1 75.7(4) . .
O2 Pb1 Br1 126.0(4) 8_665 .
O2 Pb1 Br1 73.7(4) 5 .
Br2 Pb1 Br1 84.03(6) . .
O1 Pb1 Br1 121.1(4) . 3_655
O2 Pb1 Br1 73.6(4) 8_665 3_655
O2 Pb1 Br1 120.1(4) 5 3_655
Br2 Pb1 Br1 84.99(7) . 3_655
Br1 Pb1 Br1 158.40(4) . 3_655
Pb1 Br1 Pb1 170.67(11) . 7_465
Pb1 Br1 Pb1 94.52(4) . 5
Pb1 Br1 Pb1 92.12(4) 7_465 5
Pb1 Br1 Pb1 92.12(4) . 4_464
Pb1 Br1 Pb1 94.52(4) 7_465 4_464
Pb1 Br1 Pb1 89.23(8) 5 4_464
O1 C1 O2 121(2) . 8_665
O1 C1 C2 120(2) . .
O2 C1 C2 119(2) 8_665 .
C1 O1 Pb1 94.2(14) . .
C1 O2 Pb1 93.7(15) 8_665 8_665
C1 O2 Pb1 137.9(17) 8_665 5_545
Pb1 O2 Pb1 120.4(7) 8_665 5_545
C1 C2 C3 113.4(19) . .
Pb1 Br2 Pb1 100.79(11) 8_665 .
C3 C3 C2 114.7(18) 8_775 .

loop_
_geom_bond_atom_site_label_1
_geom_bond_atom_site_label_2
_geom_bond_distance
_geom_bond_site_symmetry_2
Pb1 O1 2.521(17) .
Pb1 O2 2.52(2) 8_665
Pb1 O2 2.673(18) 5
Pb1 Br2 2.905(2) .
Pb1 Br1 3.0758(9) .
Pb1 Br1 3.187(2) 3_655
Br1 Pb1 3.0758(9) 7_465
Br1 Pb1 3.187(2) 5
Br1 Pb1 3.187(2) 4_464
C1 O1 1.24(3) .
C1 O2 1.25(3) 8_665
C1 C2 1.52(3) .
O2 C1 1.25(3) 8_665
O2 Pb1 2.523(19) 8_665
O2 Pb1 2.673(18) 5_545
C2 C3 1.56(3) .
Br2 Pb1 2.905(2) 8_665
C3 C3 1.42(4) 8_775
